data_7020241
loop_
_publ_author_name
'Viciano-Chumillas, Marta'
'Gim\'enez-Marqu\'es, M\'onica'
'Tanase, Stefania'
'Mutikainen, Ilpo'
'Turpeinen, Urho'
'Smits, Jan M. M.'
'de Gelder, Ren\'e'
'Jos de Jongh, L.'
'Reedijk, Jan'

_publ_section_title
;
 Mononuclear and dinuclear manganese compounds stabilized by
 supramolecular interactions.
;
_journal_issue 34
_journal_name_full 'Dalton transactions (Cambridge, England : 2003)'
_journal_page_first 10249
_journal_page_last 10257
_journal_paper_doi 10.1039/c2dt31060k
_journal_volume 41
_journal_year 2012
_chemical_formula_sum 'C38 H46 Cl Mn N4 O10'
_chemical_formula_weight 809.18
_chemical_name_systematic
;
?
;
_space_group_IT_number 15
_symmetry_cell_setting monoclinic
_symmetry_space_group_name_Hall '-C 2yc'
_symmetry_space_group_name_H-M 'C 1 2/c 1'
_atom_sites_solution_hydrogens geom
_atom_sites_solution_primary direct
_atom_sites_solution_secondary difmap
_audit_creation_method SHELXL-97
_cell_angle_alpha 90.00
_cell_angle_beta 102.35(3)
_cell_angle_gamma 90.00
_cell_formula_units_Z 4
_cell_length_a 19.861
_cell_length_b 11.252(2)
_cell_length_c 18.074(3)
_cell_measurement_reflns_used 27407
_cell_measurement_temperature 173(2)
_cell_measurement_theta_max 26.49
_cell_measurement_theta_min 3.28
_cell_volume 3945.6(11)
_computing_cell_refinement 'DirAx (Duisenberg 1992)'
_computing_data_collection 'COLLECT (Nonius, 2002)'
_computing_data_reduction 'COLLECT/EVAL (Nonius, 2002)'
_computing_molecular_graphics 'SHELXTL (Sheldrick, 1990)'
_computing_publication_material 'SHELXTL (Sheldrick, 1990)'
_computing_structure_refinement 'SHELXL97 (Sheldrick, 1997)'
_computing_structure_solution 'SHELXS97 (Sheldrick, 1990)'
_diffrn_ambient_temperature 173(2)
_diffrn_measured_fraction_theta_full 0.995
_diffrn_measured_fraction_theta_max 0.995
_diffrn_measurement_device_type KappaCCD
_diffrn_measurement_method \w-scan
_diffrn_radiation_monochromator graphite
_diffrn_radiation_source 'fine-focus sealed tube'
_diffrn_radiation_type MoK\a
_diffrn_radiation_wavelength 0.71073
_diffrn_reflns_av_R_equivalents 0.0720
_diffrn_reflns_av_sigmaI/netI 0.0569
_diffrn_reflns_limit_h_max 24
_diffrn_reflns_limit_h_min -24
_diffrn_reflns_limit_k_max 14
_diffrn_reflns_limit_k_min -14
_diffrn_reflns_limit_l_max 22
_diffrn_reflns_limit_l_min -22
_diffrn_reflns_number 27407
_diffrn_reflns_theta_full 26.49
_diffrn_reflns_theta_max 26.49
_diffrn_reflns_theta_min 3.28
_exptl_absorpt_coefficient_mu 0.463
_exptl_absorpt_correction_T_max 0.9862
_exptl_absorpt_correction_T_min 0.9131
_exptl_absorpt_correction_type multi-scan
_exptl_absorpt_process_details 'SADABS (Sheldrick, 1996)'
_exptl_crystal_colour yellow
_exptl_crystal_density_diffrn 1.362
_exptl_crystal_density_method 'not measured'
_exptl_crystal_description plate
_exptl_crystal_F_000 1696
_exptl_crystal_size_max 0.20
_exptl_crystal_size_mid 0.17
_exptl_crystal_size_min 0.03
_refine_diff_density_max 1.201
_refine_diff_density_min -1.085
_refine_diff_density_rms 0.077
_refine_ls_extinction_method none
_refine_ls_goodness_of_fit_ref 1.050
_refine_ls_hydrogen_treatment constr
_refine_ls_matrix_type full
_refine_ls_number_parameters 248
_refine_ls_number_reflns 4066
_refine_ls_number_restraints 21
_refine_ls_restrained_S_all 1.158
_refine_ls_R_factor_all 0.1193
_refine_ls_R_factor_gt 0.0647
_refine_ls_shift/su_max 0.000
_refine_ls_shift/su_mean 0.000
_refine_ls_structure_factor_coef Fsqd
_refine_ls_weighting_details 'calc w=1/[\s^2^(Fo^2^)+(0.0823P)^2^+13.4134P] where P=(Fo^2^+2Fc^2^)/3'
_refine_ls_weighting_scheme calc
_refine_ls_wR_factor_gt 0.1565
_refine_ls_wR_factor_ref 0.1907
_reflns_number_gt 2545
_reflns_number_total 4066
_reflns_threshold_expression >2sigma(I)
_cod_data_source_file c2dt31060k.txt
_cod_data_source_block mgm20
_cod_original_cell_volume 3945.6(10)
_cod_original_sg_symbol_H-M C2/c
_cod_database_code 7020241

loop_
_symmetry_equiv_pos_as_xyz
'x, y, z'
'-x, y, -z+1/2'
'x+1/2, y+1/2, z'
'-x+1/2, y+1/2, -z+1/2'
'-x, -y, -z'
'x, -y, z-1/2'
'-x+1/2, -y+1/2, -z'
'x+1/2, -y+1/2, z-1/2'

loop_
_atom_site_label
_atom_site_type_symbol
_atom_site_fract_x
_atom_site_fract_y
_atom_site_fract_z
_atom_site_U_iso_or_equiv
_atom_site_adp_type
_atom_site_occupancy
_atom_site_symmetry_multiplicity
_atom_site_calc_flag
_atom_site_refinement_flags
Mn1 Mn 0.2500 0.2500 0.0000 0.0357(3) Uani 1 2 d S
O10 O 0.27605(15) 0.1996(3) 0.10003(17) 0.0421(7) Uani 1 1 d .
C11 C 0.2499(2) 0.2224(4) 0.1614(2) 0.0366(10) Uani 1 1 d .
C12 C 0.1966(2) 0.3061(4) 0.1626(2) 0.0344(9) Uani 1 1 d .
C13 C 0.1742(2) 0.3233(4) 0.2308(3) 0.0419(11) Uani 1 1 d .
H13A H 0.1382 0.3784 0.2318 0.050 Uiso 1 1 calc R
C14 C 0.2030(2) 0.2628(4) 0.2956(3) 0.0491(12) Uani 1 1 d .
H14A H 0.1878 0.2766 0.3412 0.059 Uiso 1 1 calc R
C15 C 0.2551(3) 0.1804(5) 0.2936(3) 0.0528(13) Uani 1 1 d .
H15A H 0.2756 0.1382 0.3383 0.063 Uiso 1 1 calc R
C16 C 0.2773(2) 0.1596(4) 0.2276(3) 0.0464(11) Uani 1 1 d .
H16A H 0.3118 0.1013 0.2271 0.056 Uiso 1 1 calc R
N21 N 0.17704(17) 0.3531(3) 0.02757(19) 0.0359(8) Uani 1 1 d .
C22 C 0.16485(19) 0.3760(3) 0.0959(2) 0.0315(9) Uani 1 1 d .
C23 C 0.11966(19) 0.4745(3) 0.0906(2) 0.0317(9) Uani 1 1 d .
H23A H 0.1023 0.5091 0.1307 0.038 Uiso 1 1 calc R
C24 C 0.10590(19) 0.5102(3) 0.0161(2) 0.0288(8) Uani 1 1 d .
N25 N 0.14163(17) 0.4350(3) -0.02077(19) 0.0339(8) Uani 1 1 d .
H25A H 0.1417 0.4391 -0.0694 0.041 Uiso 1 1 calc R
C31 C 0.06480(19) 0.6115(3) -0.0206(2) 0.0297(8) Uani 1 1 d .
C32 C 0.0566(2) 0.6337(4) -0.0972(2) 0.0386(10) Uani 1 1 d .
H32A H 0.0770 0.5825 -0.1280 0.046 Uiso 1 1 calc R
C33 C 0.0182(3) 0.7314(4) -0.1289(3) 0.0525(13) Uani 1 1 d .
H33A H 0.0123 0.7462 -0.1817 0.063 Uiso 1 1 calc R
C34 C -0.0118(3) 0.8076(5) -0.0849(3) 0.0534(13) Uani 1 1 d .
H34A H -0.0373 0.8748 -0.1071 0.064 Uiso 1 1 calc R
C35 C -0.0041(3) 0.7848(4) -0.0089(3) 0.0500(12) Uani 1 1 d .
H35A H -0.0249 0.8359 0.0216 0.060 Uiso 1 1 calc R
C36 C 0.0338(2) 0.6875(4) 0.0234(3) 0.0414(10) Uani 1 1 d .
H36A H 0.0389 0.6722 0.0760 0.050 Uiso 1 1 calc R
O1 O 0.32502(17) 0.4016(3) 0.02554(19) 0.0538(9) Uani 1 1 d D
H1 H 0.3343 0.4189 0.0711 0.081 Uiso 1 1 d D
C1 C 0.3368(3) 0.5008(4) -0.0198(3) 0.0599(14) Uani 1 1 d D
H1A H 0.3163 0.4835 -0.0735 0.072 Uiso 1 1 calc R
H1B H 0.3871 0.5109 -0.0149 0.072 Uiso 1 1 calc R
C2 C 0.3076(3) 0.6130(5) 0.0017(4) 0.0806(19) Uani 1 1 d .
H2A H 0.3129 0.6754 -0.0345 0.121 Uiso 1 1 calc R
H2B H 0.3320 0.6364 0.0527 0.121 Uiso 1 1 calc R
H2C H 0.2586 0.6018 0.0012 0.121 Uiso 1 1 calc R
O2 O 0.4142(2) 0.4102(3) 0.1581(2) 0.0670(11) Uani 1 1 d .
H2D H 0.4337 0.3485 0.1784 0.101 Uiso 1 1 calc R
C3 C 0.3980(7) 0.4827(8) 0.2129(6) 0.154(4) Uani 1 1 d DU
H3A H 0.3584 0.5322 0.1879 0.184 Uiso 1 1 calc R
H3B H 0.4375 0.5374 0.2290 0.184 Uiso 1 1 calc R
C4 C 0.3817(5) 0.4369(9) 0.2795(5) 0.123(3) Uani 1 1 d D
H4A H 0.3726 0.5026 0.3116 0.184 Uiso 1 1 calc R
H4B H 0.4204 0.3895 0.3071 0.184 Uiso 1 1 calc R
H4C H 0.3406 0.3866 0.2661 0.184 Uiso 1 1 calc R
Cl1 Cl 0.5000 0.11755(14) 0.2500 0.0516(5) Uani 1 2 d S
O3 O 0.4822(5) 0.1860(7) 0.1851(4) 0.190(3) Uani 1 1 d U
O4 O 0.5539(2) 0.0447(6) 0.2391(3) 0.1088(19) Uani 1 1 d U

loop_
_atom_site_aniso_label
_atom_site_aniso_U_11
_atom_site_aniso_U_22
_atom_site_aniso_U_33
_atom_site_aniso_U_23
_atom_site_aniso_U_13
_atom_site_aniso_U_12
Mn1 0.0327(5) 0.0366(5) 0.0388(5) 0.0048(4) 0.0104(4) 0.0113(4)
O10 0.0356(16) 0.0491(17) 0.0429(17) 0.0094(14) 0.0115(13) 0.0186(14)
C11 0.030(2) 0.041(2) 0.038(2) 0.0034(18) 0.0053(17) 0.0033(17)
C12 0.033(2) 0.032(2) 0.038(2) 0.0040(18) 0.0058(17) 0.0024(18)
C13 0.040(2) 0.042(3) 0.044(3) 0.007(2) 0.0088(19) 0.009(2)
C14 0.052(3) 0.060(3) 0.037(2) 0.011(2) 0.014(2) 0.014(2)
C15 0.052(3) 0.060(3) 0.044(3) 0.020(2) 0.006(2) 0.015(2)
C16 0.040(3) 0.051(3) 0.047(3) 0.012(2) 0.007(2) 0.016(2)
N21 0.0323(18) 0.0385(19) 0.0369(19) 0.0059(16) 0.0072(15) 0.0091(15)
C22 0.026(2) 0.032(2) 0.036(2) 0.0027(17) 0.0051(16) 0.0008(17)
C23 0.028(2) 0.032(2) 0.035(2) -0.0017(17) 0.0079(16) 0.0014(16)
C24 0.0217(18) 0.031(2) 0.034(2) 0.0002(16) 0.0078(15) -0.0012(16)
N25 0.0334(18) 0.0382(19) 0.0312(18) 0.0052(15) 0.0090(14) 0.0111(15)
C31 0.0242(19) 0.029(2) 0.037(2) 0.0013(17) 0.0075(16) -0.0007(16)
C32 0.039(2) 0.041(2) 0.036(2) 0.0028(19) 0.0091(18) 0.0042(19)
C33 0.062(3) 0.054(3) 0.039(3) 0.012(2) 0.005(2) 0.013(2)
C34 0.051(3) 0.046(3) 0.062(3) 0.016(2) 0.007(2) 0.017(2)
C35 0.049(3) 0.043(3) 0.060(3) 0.001(2) 0.017(2) 0.018(2)
C36 0.044(3) 0.041(2) 0.040(2) 0.003(2) 0.013(2) 0.011(2)
O1 0.053(2) 0.0443(18) 0.062(2) 0.0028(16) 0.0073(16) -0.0052(16)
C1 0.072(4) 0.046(3) 0.069(4) -0.005(3) 0.031(3) -0.007(3)
C2 0.075(4) 0.055(3) 0.112(5) 0.005(3) 0.019(4) 0.004(3)
O2 0.074(3) 0.057(2) 0.063(2) -0.0033(19) -0.0012(19) 0.015(2)
C3 0.251(12) 0.104(6) 0.119(7) -0.003(6) 0.070(8) 0.070(7)
C4 0.113(7) 0.156(8) 0.111(7) -0.051(6) 0.052(5) -0.042(6)
Cl1 0.0793(12) 0.0386(9) 0.0478(10) 0.000 0.0376(9) 0.000
O3 0.319(8) 0.162(5) 0.132(5) 0.094(4) 0.146(5) 0.141(5)
O4 0.061(3) 0.193(5) 0.081(3) 0.013(3) 0.034(2) 0.045(3)

loop_
_atom_type_symbol
_atom_type_description
_atom_type_scat_dispersion_real
_atom_type_scat_dispersion_imag
_atom_type_scat_source
C C 0.0033 0.0016 'International Tables Vol C Tables 4.2.6.8 and 6.1.1.4'
H H 0.0000 0.0000 'International Tables Vol C Tables 4.2.6.8 and 6.1.1.4'
N N 0.0061 0.0033 'International Tables Vol C Tables 4.2.6.8 and 6.1.1.4'
O O 0.0106 0.0060 'International Tables Vol C Tables 4.2.6.8 and 6.1.1.4'
Cl Cl 0.1484 0.1585 'International Tables Vol C Tables 4.2.6.8 and 6.1.1.4'
Mn Mn 0.3368 0.7283 'International Tables Vol C Tables 4.2.6.8 and 6.1.1.4'

loop_
_geom_angle_atom_site_label_1
_geom_angle_atom_site_label_2
_geom_angle_atom_site_label_3
_geom_angle
_geom_angle_site_symmetry_1
_geom_angle_site_symmetry_3
O10 Mn1 O10 180.00(19) 7 .
O10 Mn1 N21 89.97(13) 7 .
O10 Mn1 N21 90.03(13) . .
O10 Mn1 N21 90.03(13) 7 7
O10 Mn1 N21 89.97(13) . 7
N21 Mn1 N21 180.0(2) . 7
O10 Mn1 O1 90.14(13) 7 .
O10 Mn1 O1 89.86(13) . .
N21 Mn1 O1 89.55(13) . .
N21 Mn1 O1 90.45(13) 7 .
O10 Mn1 O1 89.86(13) 7 7
O10 Mn1 O1 90.14(13) . 7
N21 Mn1 O1 90.45(13) . 7
N21 Mn1 O1 89.55(13) 7 7
O1 Mn1 O1 180.00(14) . 7
C11 O10 Mn1 131.8(3) . .
O10 C11 C16 117.5(4) . .
O10 C11 C12 124.0(4) . .
C16 C11 C12 118.6(4) . .
C13 C12 C11 118.6(4) . .
C13 C12 C22 119.0(4) . .
C11 C12 C22 122.4(4) . .
C14 C13 C12 121.8(4) . .
C14 C13 H13A 119.1 . .
C12 C13 H13A 119.1 . .
C13 C14 C15 119.0(4) . .
C13 C14 H14A 120.5 . .
C15 C14 H14A 120.5 . .
C16 C15 C14 120.8(4) . .
C16 C15 H15A 119.6 . .
C14 C15 H15A 119.6 . .
C15 C16 C11 121.2(4) . .
C15 C16 H16A 119.4 . .
C11 C16 H16A 119.4 . .
C22 N21 N25 107.1(3) . .
C22 N21 Mn1 128.8(3) . .
N25 N21 Mn1 122.4(3) . .
N21 C22 C23 109.0(3) . .
N21 C22 C12 121.8(4) . .
C23 C22 C12 129.1(4) . .
C24 C23 C22 106.6(3) . .
C24 C23 H23A 126.7 . .
C22 C23 H23A 126.7 . .
N25 C24 C23 106.4(3) . .
N25 C24 C31 123.6(3) . .
C23 C24 C31 129.9(4) . .
N21 N25 C24 110.9(3) . .
N21 N25 H25A 124.5 . .
C24 N25 H25A 124.5 . .
C32 C31 C36 119.3(4) . .
C32 C31 C24 121.8(4) . .
C36 C31 C24 119.0(4) . .
C31 C32 C33 119.6(4) . .
C31 C32 H32A 120.2 . .
C33 C32 H32A 120.2 . .
C34 C33 C32 121.1(4) . .
C34 C33 H33A 119.4 . .
C32 C33 H33A 119.4 . .
C35 C34 C33 119.3(4) . .
C35 C34 H34A 120.4 . .
C33 C34 H34A 120.4 . .
C34 C35 C36 120.2(4) . .
C34 C35 H35A 119.9 . .
C36 C35 H35A 119.9 . .
C35 C36 C31 120.6(4) . .
C35 C36 H36A 119.7 . .
C31 C36 H36A 119.7 . .
C1 O1 Mn1 131.0(3) . .
C1 O1 H1 110.9 . .
Mn1 O1 H1 112.3 . .
O1 C1 C2 113.3(5) . .
O1 C1 H1A 108.9 . .
C2 C1 H1A 108.9 . .
O1 C1 H1B 108.9 . .
C2 C1 H1B 108.9 . .
H1A C1 H1B 107.7 . .
C1 C2 H2A 109.5 . .
C1 C2 H2B 109.5 . .
H2A C2 H2B 109.5 . .
C1 C2 H2C 109.5 . .
H2A C2 H2C 109.5 . .
H2B C2 H2C 109.5 . .
C3 O2 H2D 109.5 . .
O2 C3 C4 122.0(8) . .
O2 C3 H3A 106.8 . .
C4 C3 H3A 106.8 . .
O2 C3 H3B 106.8 . .
C4 C3 H3B 106.8 . .
H3A C3 H3B 106.7 . .
C3 C4 H4A 109.5 . .
C3 C4 H4B 109.5 . .
H4A C4 H4B 109.5 . .
C3 C4 H4C 109.5 . .
H4A C4 H4C 109.5 . .
H4B C4 H4C 109.5 . .
O3 Cl1 O3 112.4(7) 2_655 .
O3 Cl1 O4 105.7(3) 2_655 2_655
O3 Cl1 O4 112.4(5) . 2_655
O3 Cl1 O4 112.4(5) 2_655 .
O3 Cl1 O4 105.7(3) . .
O4 Cl1 O4 108.1(5) 2_655 .

loop_
_geom_bond_atom_site_label_1
_geom_bond_atom_site_label_2
_geom_bond_distance
_geom_bond_site_symmetry_2
Mn1 O10 1.860(3) 7
Mn1 O10 1.860(3) .
Mn1 N21 2.001(3) .
Mn1 N21 2.001(3) 7
Mn1 O1 2.247(3) .
Mn1 O1 2.247(3) 7
O10 C11 1.347(5) .
C11 C16 1.396(6) .
C11 C12 1.420(6) .
C12 C13 1.411(6) .
C12 C22 1.464(5) .
C13 C14 1.370(6) .
C13 H13A 0.9500 .
C14 C15 1.395(7) .
C14 H14A 0.9500 .
C15 C16 1.377(7) .
C15 H15A 0.9500 .
C16 H16A 0.9500 .
N21 C22 1.334(5) .
N21 N25 1.358(4) .
C22 C23 1.417(5) .
C23 C24 1.376(6) .
C23 H23A 0.9500 .
C24 N25 1.366(5) .
C24 C31 1.475(5) .
N25 H25A 0.8800 .
C31 C32 1.381(6) .
C31 C36 1.398(6) .
C32 C33 1.390(6) .
C32 H32A 0.9500 .
C33 C34 1.388(7) .
C33 H33A 0.9500 .
C34 C35 1.374(7) .
C34 H34A 0.9500 .
C35 C36 1.386(6) .
C35 H35A 0.9500 .
C36 H36A 0.9500 .
O1 C1 1.433(6) .
O1 H1 0.8280 .
C1 C2 1.476(8) .
C1 H1A 0.9900 .
C1 H1B 0.9900 .
C2 H2A 0.9800 .
C2 H2B 0.9800 .
C2 H2C 0.9800 .
O2 C3 1.373(9) .
O2 H2D 0.8400 .
C3 C4 1.410(8) .
C3 H3A 0.9900 .
C3 H3B 0.9900 .
C4 H4A 0.9800 .
C4 H4B 0.9800 .
C4 H4C 0.9800 .
Cl1 O3 1.385(5) 2_655
Cl1 O3 1.385(5) .
Cl1 O4 1.395(5) 2_655
Cl1 O4 1.395(5) .
